data_7001401
loop_
_publ_author_name
'Willner, Alexander'
'Niemeyer, Jochen'
'Mitzel, Norbert W.'

_publ_section_title
;
 Bis-hydroxylaminato group 4 half-sandwich complexes---syntheses,
 structures and polymerisation activity studies
;
_journal_issue 23
_journal_name_full 'Dalton Transactions'
_journal_page_first 4473
_journal_page_last 4480
_journal_paper_doi 10.1039/b821786f
_journal_year 2009
_chemical_formula_sum 'C18 H37 Al N2 O2 Ti'
_chemical_formula_weight 388.38
_chemical_name_common '[cp*Ti(Me)(ONMeCH2)2] AlMe3 Adduct'
_chemical_name_systematic
;
?
;
_space_group_IT_number 2
_symmetry_cell_setting triclinic
_symmetry_space_group_name_Hall '-P 1'
_symmetry_space_group_name_H-M 'P -1'
_atom_sites_solution_hydrogens geom
_atom_sites_solution_primary direct
_atom_sites_solution_secondary difmap
_audit_creation_method SHELXL-97
_cell_angle_alpha 77.701(3)
_cell_angle_beta 79.992(3)
_cell_angle_gamma 75.798(3)
_cell_formula_units_Z 2
_cell_length_a 8.6725(13)
_cell_length_b 9.9179(15)
_cell_length_c 13.241(2)
_cell_measurement_reflns_used 2000
_cell_measurement_temperature 153(2)
_cell_measurement_theta_max 30.03
_cell_measurement_theta_min 1.53
_cell_volume 1069.8(3)
_computing_cell_refinement 'Bruker SAINT'
_computing_data_collection 'Bruker SMART'
_computing_data_reduction 'Bruker SAINT ans SADABS'
_computing_molecular_graphics
;
Corrections were done with the SADABS program, utilizing the none merged
raw data obtained from the integration process. Integration and final cell
refinement were done with SAINT.
;
_computing_publication_material 'Bruker SHELXTL'
_computing_structure_refinement 'SHELXL-97 (Sheldrick, 1997)'
_computing_structure_solution 'SHELXS-97 (Sheldrick, 1990)'
_diffrn_ambient_temperature 153(2)
_diffrn_detector_area_resol_mean 80
_diffrn_measured_fraction_theta_full 0.983
_diffrn_measured_fraction_theta_max 0.983
_diffrn_measurement_device_type 'CCD Area Detector'
_diffrn_measurement_method '\w and \phi scans'
_diffrn_radiation_monochromator graphite
_diffrn_radiation_source 'fine-focus sealed tube'
_diffrn_radiation_type MoK\a
_diffrn_radiation_wavelength 0.71073
_diffrn_reflns_av_R_equivalents 0.0868
_diffrn_reflns_av_sigmaI/netI 0.1028
_diffrn_reflns_limit_h_max 12
_diffrn_reflns_limit_h_min -12
_diffrn_reflns_limit_k_max 13
_diffrn_reflns_limit_k_min -13
_diffrn_reflns_limit_l_max 18
_diffrn_reflns_limit_l_min -18
_diffrn_reflns_number 12365
_diffrn_reflns_theta_full 30.03
_diffrn_reflns_theta_max 30.03
_diffrn_reflns_theta_min 1.59
_exptl_absorpt_coefficient_mu 0.453
_exptl_absorpt_correction_type multi-scan
_exptl_absorpt_process_details
;
Corrections were done with the SADABS program, utilizing the none merged
raw data obtained from the integration process. Integration and final cell
refinement were done with SAINT.
;
_exptl_crystal_colour pale_yellow
_exptl_crystal_density_diffrn 1.206
_exptl_crystal_density_method 'not measured'
_exptl_crystal_description prism
_exptl_crystal_F_000 420
_exptl_crystal_size_max 0.12
_exptl_crystal_size_mid 0.09
_exptl_crystal_size_min 0.07
_refine_diff_density_max 1.418
_refine_diff_density_min -0.443
_refine_diff_density_rms 0.074
_refine_ls_extinction_method none
_refine_ls_goodness_of_fit_ref 0.961
_refine_ls_hydrogen_treatment noref
_refine_ls_matrix_type full
_refine_ls_number_parameters 228
_refine_ls_number_reflns 6139
_refine_ls_number_restraints 0
_refine_ls_restrained_S_all 0.961
_refine_ls_R_factor_all 0.0818
_refine_ls_R_factor_gt 0.0548
_refine_ls_shift/su_max 0.007
_refine_ls_shift/su_mean 0.000
_refine_ls_structure_factor_coef Fsqd
_refine_ls_weighting_details 'calc w=1/[\s^2^(Fo^2^)+(0.0601P)^2^+0.0000P] where P=(Fo^2^+2Fc^2^)/3'
_refine_ls_weighting_scheme calc
_refine_ls_wR_factor_gt 0.1332
_refine_ls_wR_factor_ref 0.1435
_reflns_number_gt 4195
_reflns_number_total 6139
_reflns_threshold_expression >2sigma(I)
_cod_data_source_file b821786f.txt
_cod_data_source_block 2xAlMe3
_cod_depositor_comments
;
The following automatic conversions were performed:
'_symmetry_cell_setting' value 'Triclinic' changed to 'triclinic'
according to '/home/saulius/struct/CIF-dictionaries/cif_core.dic'
dictionary named 'cif_core.dic' version 2.4.1 from 2010-06-29.

Automatic conversion script
Id: cif_fix_enum 1527 2010-12-29 10:47:43Z saulius 
;
_cod_original_sg_symbol_H-M P-1
_cod_database_code 7001401

loop_
_symmetry_equiv_pos_as_xyz
'x, y, z'
'-x, -y, -z'

loop_
_atom_site_label
_atom_site_type_symbol
_atom_site_fract_x
_atom_site_fract_y
_atom_site_fract_z
_atom_site_U_iso_or_equiv
_atom_site_adp_type
_atom_site_occupancy
_atom_site_symmetry_multiplicity
_atom_site_calc_flag
_atom_site_refinement_flags
_atom_site_disorder_assembly
_atom_site_disorder_group
Ti1 Ti 0.23885(4) 0.84491(4) 0.24159(3) 0.02296(12) Uani 1 1 d . . .
Al1 Al 0.62170(8) 0.56440(7) 0.19190(6) 0.02979(18) Uani 1 1 d . . .
O1 O 0.41266(17) 0.66133(16) 0.23849(12) 0.0281(3) Uani 1 1 d . . .
O2 O 0.07394(19) 0.8949(2) 0.15710(13) 0.0485(5) Uani 1 1 d . . .
N1 N 0.2611(2) 0.6193(2) 0.25694(16) 0.0322(5) Uani 1 1 d . . .
N2 N 0.2019(2) 0.8268(2) 0.09184(15) 0.0335(5) Uani 1 1 d . . .
C1 C 0.1255(3) 1.0462(2) 0.32046(17) 0.0266(5) Uani 1 1 d . . .
C2 C 0.0171(2) 0.9553(2) 0.35108(17) 0.0251(4) Uani 1 1 d . . .
C3 C 0.0926(2) 0.8307(2) 0.41415(17) 0.0252(4) Uani 1 1 d . . .
C4 C 0.2485(3) 0.8451(2) 0.42270(17) 0.0265(5) Uani 1 1 d . . .
C5 C 0.2676(3) 0.9787(2) 0.36575(18) 0.0281(5) Uani 1 1 d . . .
C6 C 0.0928(3) 1.1896(2) 0.2526(2) 0.0389(6) Uani 1 1 d . . .
H6A H 0.0144 1.2557 0.2914 0.058 Uiso 1 1 calc R . .
H6B H 0.0501 1.1832 0.1903 0.058 Uiso 1 1 calc R . .
H6C H 0.1928 1.2235 0.2317 0.058 Uiso 1 1 calc R . .
C7 C -0.1518(2) 0.9860(3) 0.3274(2) 0.0341(5) Uani 1 1 d . . .
H7A H -0.2253 1.0205 0.3860 0.051 Uiso 1 1 calc R . .
H7B H -0.1766 0.8994 0.3163 0.051 Uiso 1 1 calc R . .
H7C H -0.1642 1.0582 0.2643 0.051 Uiso 1 1 calc R . .
C8 C 0.0051(3) 0.7191(3) 0.47455(19) 0.0344(5) Uani 1 1 d . . .
H8A H -0.0815 0.7607 0.5243 0.052 Uiso 1 1 calc R . .
H8B H 0.0801 0.6424 0.5124 0.052 Uiso 1 1 calc R . .
H8C H -0.0401 0.6816 0.4263 0.052 Uiso 1 1 calc R . .
C9 C 0.3685(3) 0.7430(3) 0.4872(2) 0.0399(6) Uani 1 1 d . . .
H9A H 0.4024 0.7928 0.5331 0.060 Uiso 1 1 calc R . .
H9B H 0.4620 0.7030 0.4412 0.060 Uiso 1 1 calc R . .
H9C H 0.3194 0.6668 0.5294 0.060 Uiso 1 1 calc R . .
C10 C 0.4043(3) 1.0460(3) 0.3674(2) 0.0413(6) Uani 1 1 d . . .
H10A H 0.3826 1.0930 0.4280 0.062 Uiso 1 1 calc R . .
H10B H 0.4159 1.1158 0.3034 0.062 Uiso 1 1 calc R . .
H10C H 0.5035 0.9732 0.3717 0.062 Uiso 1 1 calc R . .
C11 C 0.2608(4) 0.5044(3) 0.3475(2) 0.0513(8) Uani 1 1 d . . .
H11A H 0.3328 0.4178 0.3290 0.077 Uiso 1 1 calc R . .
H11B H 0.1518 0.4884 0.3688 0.077 Uiso 1 1 calc R . .
H11C H 0.2976 0.5303 0.4052 0.077 Uiso 1 1 calc R . .
C12 C 0.2236(3) 0.5771(3) 0.1660(3) 0.0500(8) Uani 1 1 d . . .
H12A H 0.3185 0.5094 0.1394 0.060 Uiso 1 1 calc R . .
H12B H 0.1348 0.5266 0.1890 0.060 Uiso 1 1 calc R . .
C13 C 0.1787(6) 0.6917(4) 0.0810(3) 0.0952(16) Uani 1 1 d . . .
H13A H 0.2420 0.6664 0.0154 0.114 Uiso 1 1 calc R . .
H13B H 0.0642 0.7012 0.0749 0.114 Uiso 1 1 calc R . .
C14 C 0.2279(3) 0.9189(3) -0.00946(19) 0.0422(6) Uani 1 1 d . . .
H14A H 0.1407 0.9264 -0.0499 0.063 Uiso 1 1 calc R . .
H14B H 0.3305 0.8788 -0.0476 0.063 Uiso 1 1 calc R . .
H14C H 0.2299 1.0131 0.0016 0.063 Uiso 1 1 calc R . .
C15 C 0.4287(3) 0.9481(3) 0.16101(19) 0.0337(5) Uani 1 1 d . . .
H15A H 0.4657 0.9187 0.0932 0.050 Uiso 1 1 calc R . .
H15B H 0.5181 0.9218 0.2026 0.050 Uiso 1 1 calc R . .
H15C H 0.3886 1.0508 0.1506 0.050 Uiso 1 1 calc R . .
C16 C 0.6184(3) 0.3626(3) 0.2032(2) 0.0369(6) Uani 1 1 d . . .
H16A H 0.5387 0.3548 0.1618 0.055 Uiso 1 1 calc R . .
H16B H 0.5903 0.3218 0.2764 0.055 Uiso 1 1 calc R . .
H16C H 0.7246 0.3113 0.1771 0.055 Uiso 1 1 calc R . .
C17 C 0.7520(3) 0.5956(3) 0.2905(2) 0.0468(7) Uani 1 1 d . . .
H17A H 0.7635 0.6941 0.2741 0.070 Uiso 1 1 calc R . .
H17B H 0.8583 0.5326 0.2841 0.070 Uiso 1 1 calc R . .
H17C H 0.6987 0.5756 0.3619 0.070 Uiso 1 1 calc R . .
C18 C 0.6822(4) 0.6485(3) 0.0458(2) 0.0530(8) Uani 1 1 d . . .
H18A H 0.6850 0.7478 0.0416 0.079 Uiso 1 1 calc R . .
H18B H 0.6033 0.6428 0.0030 0.079 Uiso 1 1 calc R . .
H18C H 0.7884 0.5968 0.0202 0.079 Uiso 1 1 calc R . .

loop_
_atom_site_aniso_label
_atom_site_aniso_U_11
_atom_site_aniso_U_22
_atom_site_aniso_U_33
_atom_site_aniso_U_23
_atom_site_aniso_U_13
_atom_site_aniso_U_12
Ti1 0.02169(19) 0.0247(2) 0.0221(2) -0.00525(15) -0.00422(14) -0.00233(14)
Al1 0.0301(4) 0.0266(4) 0.0301(4) -0.0065(3) -0.0036(3) -0.0004(3)
O1 0.0268(8) 0.0256(8) 0.0330(9) -0.0064(6) -0.0071(7) -0.0043(6)
O2 0.0242(8) 0.0904(16) 0.0272(9) -0.0210(10) -0.0064(7) 0.0057(9)
N1 0.0304(10) 0.0267(10) 0.0377(11) -0.0053(9) 0.0036(9) -0.0086(8)
N2 0.0358(11) 0.0384(11) 0.0261(10) -0.0085(9) -0.0031(8) -0.0060(9)
C1 0.0279(11) 0.0258(11) 0.0273(11) -0.0092(9) -0.0032(9) -0.0044(9)
C2 0.0210(10) 0.0291(11) 0.0265(11) -0.0120(9) -0.0028(8) -0.0024(8)
C3 0.0254(10) 0.0269(11) 0.0230(10) -0.0077(9) 0.0003(8) -0.0047(8)
C4 0.0257(10) 0.0332(12) 0.0220(10) -0.0100(9) -0.0052(8) -0.0028(9)
C5 0.0247(10) 0.0351(12) 0.0280(11) -0.0129(9) -0.0029(9) -0.0072(9)
C6 0.0409(14) 0.0257(12) 0.0473(16) -0.0044(11) -0.0048(12) -0.0046(10)
C7 0.0203(10) 0.0396(14) 0.0413(14) -0.0112(11) -0.0041(10) -0.0007(9)
C8 0.0342(12) 0.0340(13) 0.0326(13) -0.0053(10) 0.0031(10) -0.0083(10)
C9 0.0364(13) 0.0468(15) 0.0341(13) -0.0054(11) -0.0135(11) 0.0001(11)
C10 0.0344(13) 0.0526(17) 0.0470(16) -0.0211(13) -0.0045(12) -0.0181(12)
C11 0.0586(18) 0.0291(13) 0.0547(18) 0.0008(12) 0.0170(14) -0.0118(12)
C12 0.0407(15) 0.0403(16) 0.080(2) -0.0265(15) -0.0200(15) -0.0062(12)
C13 0.206(5) 0.070(3) 0.0371(18) -0.0046(17) -0.027(3) -0.078(3)
C14 0.0499(15) 0.0458(15) 0.0259(12) -0.0010(11) -0.0076(11) -0.0040(12)
C15 0.0348(12) 0.0308(12) 0.0328(13) -0.0045(10) 0.0023(10) -0.0079(10)
C16 0.0393(13) 0.0301(12) 0.0373(14) -0.0076(10) -0.0064(11) 0.0019(10)
C17 0.0326(13) 0.0507(17) 0.0614(19) -0.0197(14) -0.0101(13) -0.0058(12)
C18 0.0657(19) 0.0399(16) 0.0405(16) -0.0052(13) 0.0112(14) -0.0017(14)

loop_
_atom_type_symbol
_atom_type_description
_atom_type_scat_dispersion_real
_atom_type_scat_dispersion_imag
_atom_type_scat_source
C C 0.0033 0.0016 'International Tables Vol C Tables 4.2.6.8 and 6.1.1.4'
H H 0.0000 0.0000 'International Tables Vol C Tables 4.2.6.8 and 6.1.1.4'
N N 0.0061 0.0033 'International Tables Vol C Tables 4.2.6.8 and 6.1.1.4'
O O 0.0106 0.0060 'International Tables Vol C Tables 4.2.6.8 and 6.1.1.4'
Al Al 0.0645 0.0514 'International Tables Vol C Tables 4.2.6.8 and 6.1.1.4'
Ti Ti 0.2776 0.4457 'International Tables Vol C Tables 4.2.6.8 and 6.1.1.4'

loop_
_geom_angle_atom_site_label_1
_geom_angle_atom_site_label_2
_geom_angle_atom_site_label_3
_geom_angle
_geom_angle_site_symmetry_1
_geom_angle_site_symmetry_3
_geom_angle_publ_flag
O2 Ti1 O1 121.91(8) . . ?
O2 Ti1 N2 40.78(7) . . ?
O1 Ti1 N2 86.64(7) . . ?
O2 Ti1 C15 107.63(9) . . ?
O1 Ti1 C15 84.60(8) . . ?
N2 Ti1 C15 85.58(9) . . ?
O2 Ti1 N1 94.76(9) . . ?
O1 Ti1 N1 39.74(6) . . ?
N2 Ti1 N1 77.85(8) . . ?
C15 Ti1 N1 121.93(8) . . ?
O2 Ti1 C1 90.34(8) . . ?
O1 Ti1 C1 147.60(7) . . ?
N2 Ti1 C1 124.42(8) . . ?
C15 Ti1 C1 88.60(9) . . ?
N1 Ti1 C1 145.34(8) . . ?
O2 Ti1 C2 77.60(7) . . ?
O1 Ti1 C2 141.91(7) . . ?
N2 Ti1 C2 118.37(8) . . ?
C15 Ti1 C2 122.97(9) . . ?
N1 Ti1 C2 113.78(7) . . ?
C1 Ti1 C2 34.53(7) . . ?
O2 Ti1 C5 124.88(8) . . ?
O1 Ti1 C5 113.19(7) . . ?
N2 Ti1 C5 152.36(8) . . ?
C15 Ti1 C5 77.78(9) . . ?
N1 Ti1 C5 129.74(8) . . ?
C1 Ti1 C5 34.57(7) . . ?
C2 Ti1 C5 57.11(7) . . ?
O2 Ti1 C3 102.33(7) . . ?
O1 Ti1 C3 107.74(7) . . ?
N2 Ti1 C3 137.50(8) . . ?
C15 Ti1 C3 134.33(9) . . ?
N1 Ti1 C3 88.24(8) . . ?
C1 Ti1 C3 57.23(7) . . ?
C2 Ti1 C3 34.40(7) . . ?
C5 Ti1 C3 56.77(8) . . ?
O2 Ti1 C4 134.12(8) . . ?
O1 Ti1 C4 93.63(7) . . ?
N2 Ti1 C4 171.03(8) . . ?
C15 Ti1 C4 103.38(9) . . ?
N1 Ti1 C4 96.65(8) . . ?
C1 Ti1 C4 57.27(8) . . ?
C2 Ti1 C4 57.15(7) . . ?
C5 Ti1 C4 34.09(8) . . ?
C3 Ti1 C4 34.24(7) . . ?
O1 Al1 C18 108.89(10) . . ?
O1 Al1 C16 108.27(9) . . ?
C18 Al1 C16 110.42(12) . . ?
O1 Al1 C17 102.27(10) . . ?
C18 Al1 C17 113.49(14) . . ?
C16 Al1 C17 113.01(12) . . ?
N1 O1 Al1 130.78(13) . . ?
N1 O1 Ti1 74.05(10) . . ?
Al1 O1 Ti1 150.82(9) . . ?
N2 O2 Ti1 78.76(11) . . ?
O1 N1 C12 112.92(19) . . ?
O1 N1 C11 109.31(19) . . ?
C12 N1 C11 110.6(2) . . ?
O1 N1 Ti1 66.22(9) . . ?
C12 N1 Ti1 114.01(16) . . ?
C11 N1 Ti1 132.76(19) . . ?
O2 N2 C13 111.5(3) . . ?
O2 N2 C14 110.85(19) . . ?
C13 N2 C14 112.2(2) . . ?
O2 N2 Ti1 60.45(10) . . ?
C13 N2 Ti1 116.33(17) . . ?
C14 N2 Ti1 130.19(18) . . ?
C2 C1 C5 107.91(19) . . ?
C2 C1 C6 125.3(2) . . ?
C5 C1 C6 126.8(2) . . ?
C2 C1 Ti1 73.23(13) . . ?
C5 C1 Ti1 73.94(13) . . ?
C6 C1 Ti1 119.15(16) . . ?
C1 C2 C3 108.09(19) . . ?
C1 C2 C7 126.8(2) . . ?
C3 C2 C7 125.0(2) . . ?
C1 C2 Ti1 72.24(12) . . ?
C3 C2 Ti1 73.78(12) . . ?
C7 C2 Ti1 122.52(16) . . ?
C2 C3 C4 108.02(19) . . ?
C2 C3 C8 123.1(2) . . ?
C4 C3 C8 128.0(2) . . ?
C2 C3 Ti1 71.82(12) . . ?
C4 C3 Ti1 73.17(12) . . ?
C8 C3 Ti1 128.91(16) . . ?
C5 C4 C3 107.68(19) . . ?
C5 C4 C9 125.2(2) . . ?
C3 C4 C9 127.0(2) . . ?
C5 C4 Ti1 72.41(13) . . ?
C3 C4 Ti1 72.59(12) . . ?
C9 C4 Ti1 124.25(16) . . ?
C4 C5 C1 108.29(19) . . ?
C4 C5 C10 125.2(2) . . ?
C1 C5 C10 125.8(2) . . ?
C4 C5 Ti1 73.50(13) . . ?
C1 C5 Ti1 71.49(13) . . ?
C10 C5 Ti1 128.09(16) . . ?
C1 C6 H6A 109.5 . . ?
C1 C6 H6B 109.5 . . ?
H6A C6 H6B 109.5 . . ?
C1 C6 H6C 109.5 . . ?
H6A C6 H6C 109.5 . . ?
H6B C6 H6C 109.5 . . ?
C2 C7 H7A 109.5 . . ?
C2 C7 H7B 109.5 . . ?
H7A C7 H7B 109.5 . . ?
C2 C7 H7C 109.5 . . ?
H7A C7 H7C 109.5 . . ?
H7B C7 H7C 109.5 . . ?
C3 C8 H8A 109.5 . . ?
C3 C8 H8B 109.5 . . ?
H8A C8 H8B 109.5 . . ?
C3 C8 H8C 109.5 . . ?
H8A C8 H8C 109.5 . . ?
H8B C8 H8C 109.5 . . ?
C4 C9 H9A 109.5 . . ?
C4 C9 H9B 109.5 . . ?
H9A C9 H9B 109.5 . . ?
C4 C9 H9C 109.5 . . ?
H9A C9 H9C 109.5 . . ?
H9B C9 H9C 109.5 . . ?
C5 C10 H10A 109.5 . . ?
C5 C10 H10B 109.5 . . ?
H10A C10 H10B 109.5 . . ?
C5 C10 H10C 109.5 . . ?
H10A C10 H10C 109.5 . . ?
H10B C10 H10C 109.5 . . ?
N1 C11 H11A 109.5 . . ?
N1 C11 H11B 109.5 . . ?
H11A C11 H11B 109.5 . . ?
N1 C11 H11C 109.5 . . ?
H11A C11 H11C 109.5 . . ?
H11B C11 H11C 109.5 . . ?
C13 C12 N1 115.3(2) . . ?
C13 C12 H12A 108.4 . . ?
N1 C12 H12A 108.4 . . ?
C13 C12 H12B 108.4 . . ?
N1 C12 H12B 108.4 . . ?
H12A C12 H12B 107.5 . . ?
N2 C13 C12 114.8(3) . . ?
N2 C13 H13A 108.6 . . ?
C12 C13 H13A 108.6 . . ?
N2 C13 H13B 108.6 . . ?
C12 C13 H13B 108.6 . . ?
H13A C13 H13B 107.6 . . ?
N2 C14 H14A 109.5 . . ?
N2 C14 H14B 109.5 . . ?
H14A C14 H14B 109.5 . . ?
N2 C14 H14C 109.5 . . ?
H14A C14 H14C 109.5 . . ?
H14B C14 H14C 109.5 . . ?
Ti1 C15 H15A 109.5 . . ?
Ti1 C15 H15B 109.5 . . ?
H15A C15 H15B 109.5 . . ?
Ti1 C15 H15C 109.5 . . ?
H15A C15 H15C 109.5 . . ?
H15B C15 H15C 109.5 . . ?
Al1 C16 H16A 109.5 . . ?
Al1 C16 H16B 109.5 . . ?
H16A C16 H16B 109.5 . . ?
Al1 C16 H16C 109.5 . . ?
H16A C16 H16C 109.5 . . ?
H16B C16 H16C 109.5 . . ?
Al1 C17 H17A 109.5 . . ?
Al1 C17 H17B 109.5 . . ?
H17A C17 H17B 109.5 . . ?
Al1 C17 H17C 109.5 . . ?
H17A C17 H17C 109.5 . . ?
H17B C17 H17C 109.5 . . ?
Al1 C18 H18A 109.5 . . ?
Al1 C18 H18B 109.5 . . ?
H18A C18 H18B 109.5 . . ?
Al1 C18 H18C 109.5 . . ?
H18A C18 H18C 109.5 . . ?
H18B C18 H18C 109.5 . . ?

loop_
_geom_bond_atom_site_label_1
_geom_bond_atom_site_label_2
_geom_bond_distance
_geom_bond_site_symmetry_2
_geom_bond_publ_flag
Ti1 O2 1.8747(17) . ?
Ti1 O1 2.0622(15) . ?
Ti1 N2 2.114(2) . ?
Ti1 C15 2.156(2) . ?
Ti1 N1 2.167(2) . ?
Ti1 C1 2.369(2) . ?
Ti1 C2 2.381(2) . ?
Ti1 C5 2.400(2) . ?
Ti1 C3 2.407(2) . ?
Ti1 C4 2.414(2) . ?
Al1 O1 1.8975(16) . ?
Al1 C18 1.972(3) . ?
Al1 C16 1.982(3) . ?
Al1 C17 1.983(3) . ?
O1 N1 1.441(2) . ?
O2 N2 1.408(3) . ?
N1 C12 1.465(4) . ?
N1 C11 1.468(3) . ?
N2 C13 1.443(4) . ?
N2 C14 1.469(3) . ?
C1 C2 1.410(3) . ?
C1 C5 1.417(3) . ?
C1 C6 1.502(3) . ?
C2 C3 1.416(3) . ?
C2 C7 1.496(3) . ?
C3 C4 1.419(3) . ?
C3 C8 1.505(3) . ?
C4 C5 1.411(3) . ?
C4 C9 1.504(3) . ?
C5 C10 1.501(3) . ?
C6 H6A 0.9800 . ?
C6 H6B 0.9800 . ?
C6 H6C 0.9800 . ?
C7 H7A 0.9800 . ?
C7 H7B 0.9800 . ?
C7 H7C 0.9800 . ?
C8 H8A 0.9800 . ?
C8 H8B 0.9800 . ?
C8 H8C 0.9800 . ?
C9 H9A 0.9800 . ?
C9 H9B 0.9800 . ?
C9 H9C 0.9800 . ?
C10 H10A 0.9800 . ?
C10 H10B 0.9800 . ?
C10 H10C 0.9800 . ?
C11 H11A 0.9800 . ?
C11 H11B 0.9800 . ?
C11 H11C 0.9800 . ?
C12 C13 1.450(4) . ?
C12 H12A 0.9900 . ?
C12 H12B 0.9900 . ?
C13 H13A 0.9900 . ?
C13 H13B 0.9900 . ?
C14 H14A 0.9800 . ?
C14 H14B 0.9800 . ?
C14 H14C 0.9800 . ?
C15 H15A 0.9800 . ?
C15 H15B 0.9800 . ?
C15 H15C 0.9800 . ?
C16 H16A 0.9800 . ?
C16 H16B 0.9800 . ?
C16 H16C 0.9800 . ?
C17 H17A 0.9800 . ?
C17 H17B 0.9800 . ?
C17 H17C 0.9800 . ?
C18 H18A 0.9800 . ?
C18 H18B 0.9800 . ?
C18 H18C 0.9800 . ?
